data_7026780
loop_
_publ_author_name
'Park, In-Hyeok'
'Park, Ki-Min'
'Lee, Shim Sung'

_publ_section_title
;
 Preparation and characterisation of divalent hard and soft metal (M = Ca,
 Co, Cu, Zn, Cd, Hg and Pb) complexes of 1,10-dithia-18-crown-6:
 structural versatility.
;
_journal_issue 40
_journal_name_full 'Dalton transactions (Cambridge, England : 2003)'
_journal_page_first 9696
_journal_page_last 9704
_journal_paper_doi 10.1039/c0dt00696c
_journal_volume 39
_journal_year 2010
_chemical_formula_moiety 'C12 H24 N2 O10 Pb S2'
_chemical_formula_sum 'C12 H24 N2 O10 Pb S2'
_chemical_formula_weight 627.64
_chemical_name_systematic
;
?
;
_space_group_IT_number 9
_symmetry_cell_setting monoclinic
_symmetry_space_group_name_Hall 'C -2yc'
_symmetry_space_group_name_H-M 'C 1 c 1'
_atom_sites_solution_hydrogens geom
_atom_sites_solution_primary direct
_atom_sites_solution_secondary difmap
_audit_creation_method SHELXTL
_cell_angle_alpha 90.00
_cell_angle_beta 90.114(5)
_cell_angle_gamma 90.00
_cell_formula_units_Z 4
_cell_length_a 10.9492(12)
_cell_length_b 11.6596(13)
_cell_length_c 15.2396(18)
_cell_measurement_reflns_used 9959
_cell_measurement_temperature 173(2)
_cell_measurement_theta_max 32.88
_cell_measurement_theta_min 2.55
_cell_volume 1945.5(4)
_computing_cell_refinement 'Bruker APEX2'
_computing_data_collection 'Bruker APEX2'
_computing_data_reduction 'Bruker APEX2'
_computing_molecular_graphics 'Bruker SHELXTL'
_computing_publication_material 'Bruker SHELXTL'
_computing_structure_refinement 'Bruker SHELXTL'
_computing_structure_solution 'Bruker SHELXTL'
_diffrn_ambient_temperature 173(2)
_diffrn_measured_fraction_theta_full 1.000
_diffrn_measured_fraction_theta_max 1.000
_diffrn_measurement_device_type 'Bruker APEX-II CCD'
_diffrn_measurement_method '\f and \w scans'
_diffrn_radiation_monochromator graphite
_diffrn_radiation_source 'fine-focus sealed tube'
_diffrn_radiation_type MoK\a
_diffrn_radiation_wavelength 0.71073
_diffrn_reflns_av_R_equivalents 0.0694
_diffrn_reflns_av_sigmaI/netI 0.0585
_diffrn_reflns_limit_h_max 13
_diffrn_reflns_limit_h_min -13
_diffrn_reflns_limit_k_max 14
_diffrn_reflns_limit_k_min -14
_diffrn_reflns_limit_l_max 19
_diffrn_reflns_limit_l_min -19
_diffrn_reflns_number 15377
_diffrn_reflns_theta_full 26.99
_diffrn_reflns_theta_max 26.99
_diffrn_reflns_theta_min 2.55
_exptl_absorpt_coefficient_mu 8.940
_exptl_absorpt_correction_T_max 0.3118
_exptl_absorpt_correction_T_min 0.1745
_exptl_absorpt_correction_type multi-scan
_exptl_absorpt_process_details SADABS
_exptl_crystal_colour colorless
_exptl_crystal_density_diffrn 2.143
_exptl_crystal_density_method 'not measured'
_exptl_crystal_description block
_exptl_crystal_F_000 1216
_exptl_crystal_size_max 0.30
_exptl_crystal_size_mid 0.19
_exptl_crystal_size_min 0.17
_refine_diff_density_max 2.163
_refine_diff_density_min -2.680
_refine_diff_density_rms 0.207
_refine_ls_abs_structure_details 'Flack H D (1983), Acta Cryst. A39, 876-881'
_refine_ls_abs_structure_Flack 0.487(16)
_refine_ls_extinction_method none
_refine_ls_goodness_of_fit_ref 1.054
_refine_ls_hydrogen_treatment constr
_refine_ls_matrix_type full
_refine_ls_number_parameters 283
_refine_ls_number_reflns 4163
_refine_ls_number_restraints 57
_refine_ls_restrained_S_all 1.049
_refine_ls_R_factor_all 0.0406
_refine_ls_R_factor_gt 0.0392
_refine_ls_shift/su_max 0.001
_refine_ls_shift/su_mean 0.000
_refine_ls_structure_factor_coef Fsqd
_refine_ls_weighting_details 'calc w=1/[\s^2^(Fo^2^)+(0.0666P)^2^+0.0000P] where P=(Fo^2^+2Fc^2^)/3'
_refine_ls_weighting_scheme calc
_refine_ls_wR_factor_gt 0.0995
_refine_ls_wR_factor_ref 0.1008
_reflns_number_gt 3954
_reflns_number_total 4163
_reflns_threshold_expression >2sigma(I)
_cod_data_source_file c0dt00696c.txt
_cod_data_source_block compound10
_cod_depositor_comments
;
The following automatic conversions were performed:

'_symmetry_cell_setting' value 'Monoclinic' changed to 'monoclinic'
according to /home/saulius/struct/CIF-dictionaries/cif_core.dic
dictionary named 'cif_core.dic' version 2.4.2 from 2011-04-26.

Automatic conversion script
Id: cif_fix_values 1891 2012-01-12 08:04:46Z andrius 
;
_cod_original_sg_symbol_H-M Cc
_cod_database_code 7026780

loop_
_symmetry_equiv_pos_as_xyz
'x, y, z'
'x, -y, z+1/2'
'x+1/2, y+1/2, z'
'x+1/2, -y+1/2, z+1/2'

loop_
_atom_site_label
_atom_site_type_symbol
_atom_site_fract_x
_atom_site_fract_y
_atom_site_fract_z
_atom_site_U_iso_or_equiv
_atom_site_adp_type
_atom_site_occupancy
_atom_site_symmetry_multiplicity
_atom_site_calc_flag
_atom_site_refinement_flags
_atom_site_disorder_assembly
_atom_site_disorder_group
Pb1 Pb 0.3265(3) 0.380172(14) 0.3302(2) 0.02402(10) Uani 1 1 d . . .
S1 S 0.6072(4) 0.3534(4) 0.3049(3) 0.0332(12) Uani 1 1 d . A .
S2 S 0.0441(4) 0.3531(4) 0.3547(3) 0.0370(13) Uani 1 1 d . . .
O1 O 0.4823(10) 0.5311(11) 0.4276(7) 0.034(2) Uani 1 1 d . A .
O2 O 0.2282(11) 0.5251(11) 0.4541(7) 0.035(3) Uani 1 1 d . A .
O3 O 0.1612(9) 0.5242(10) 0.2329(6) 0.029(2) Uani 1 1 d . A .
O4 O 0.4203(10) 0.5336(10) 0.2144(7) 0.024(2) Uani 1 1 d . A .
C1 C 0.6210(15) 0.4445(14) 0.2137(11) 0.030(3) Uani 1 1 d . . .
H1A H 0.7083 0.4649 0.2072 0.035 Uiso 1 1 calc R A .
H1B H 0.5971 0.4006 0.1608 0.035 Uiso 1 1 calc R . .
C2 C 0.5460(14) 0.5573(15) 0.2150(11) 0.034(4) Uani 1 1 d . A .
H2A H 0.5670 0.6020 0.2682 0.040 Uiso 1 1 calc R . .
H2B H 0.5671 0.6042 0.1630 0.040 Uiso 1 1 calc R . .
C3 C 0.347(3) 0.6330(14) 0.2084(16) 0.026(4) Uani 1 1 d . . .
H3A H 0.3876 0.6910 0.1709 0.031 Uiso 1 1 calc R A .
H3B H 0.3346 0.6665 0.2674 0.031 Uiso 1 1 calc R . .
C4 C 0.2184(15) 0.5952(16) 0.1661(13) 0.031(4) Uani 1 1 d . A .
H4A H 0.1674 0.6632 0.1529 0.037 Uiso 1 1 calc R . .
H4B H 0.2310 0.5511 0.1114 0.037 Uiso 1 1 calc R . .
C5 C 0.0581(16) 0.4678(17) 0.2000(10) 0.038(4) Uani 1 1 d . . .
H5A H 0.0189 0.5164 0.1548 0.046 Uiso 1 1 calc R A .
H5B H 0.0838 0.3954 0.1716 0.046 Uiso 1 1 calc R . .
C6 C -0.0249(17) 0.4438(19) 0.2644(10) 0.048(4) Uani 1 1 d . A .
H6A H -0.0952 0.4026 0.2383 0.058 Uiso 1 1 calc R . .
H6B H -0.0554 0.5165 0.2897 0.058 Uiso 1 1 calc R . .
C7 C 0.030(2) 0.4536(18) 0.4510(12) 0.048(5) Uani 1 1 d . A .
H7A H -0.0571 0.4737 0.4586 0.057 Uiso 1 1 calc R . .
H7B H 0.0567 0.4126 0.5046 0.057 Uiso 1 1 calc R . .
C8 C 0.0998(15) 0.5583(16) 0.4434(11) 0.036(4) Uani 1 1 d U . .
H8A H 0.0755 0.6135 0.4895 0.043 Uiso 1 1 calc R A .
H8B H 0.0864 0.5941 0.3853 0.043 Uiso 1 1 calc R . .
C9 C 0.304(3) 0.6293(13) 0.4681(16) 0.028(5) Uani 1 1 d . . .
H9A H 0.3056 0.6757 0.4138 0.033 Uiso 1 1 calc R A .
H9B H 0.2678 0.6767 0.5155 0.033 Uiso 1 1 calc R . .
C10 C 0.4196(17) 0.5962(16) 0.4908(11) 0.037(5) Uani 1 1 d . A .
H10A H 0.4152 0.5510 0.5456 0.045 Uiso 1 1 calc R . .
H10B H 0.4681 0.6659 0.5035 0.045 Uiso 1 1 calc R . .
C11 C 0.5910(14) 0.4801(18) 0.4646(12) 0.043(4) Uani 1 1 d . . .
H11A H 0.5688 0.4144 0.5025 0.052 Uiso 1 1 calc R A .
H11B H 0.6352 0.5372 0.5009 0.052 Uiso 1 1 calc R . .
C12 C 0.6774(13) 0.4370(16) 0.3847(10) 0.034(3) Uani 1 1 d . A .
H12A H 0.7461 0.3926 0.4100 0.040 Uiso 1 1 calc R . .
H12B H 0.7127 0.5054 0.3558 0.040 Uiso 1 1 calc R . .
N1 N 0.3227(12) 0.2089(12) 0.1733(8) 0.034(3) Uani 1 1 d . . .
O5 O 0.2723(16) 0.3077(12) 0.1679(8) 0.034(3) Uani 0.54(2) 1 d PU A 1
O6 O 0.3079(17) 0.1764(13) 0.2621(10) 0.047(5) Uani 0.54(2) 1 d PU A 1
O5' O 0.2353(13) 0.2748(12) 0.1860(9) 0.020(3) Uani 0.46(2) 1 d PU A 2
O6' O 0.4207(16) 0.2188(15) 0.2159(12) 0.034(4) Uani 0.46(2) 1 d PU A 2
O7 O 0.3172(16) 0.1404(9) 0.1125(12) 0.049(4) Uani 1 1 d . A .
N2 N 0.3300(11) 0.2119(11) 0.4852(10) 0.037(3) Uani 1 1 d . . .
O8 O 0.2249(15) 0.2525(14) 0.4742(12) 0.046(4) Uani 0.54(2) 1 d PU A 1
O9 O 0.4104(18) 0.2429(16) 0.4461(12) 0.062(5) Uani 0.54(2) 1 d PU A 1
O8' O 0.306(2) 0.1800(14) 0.4035(11) 0.049(6) Uani 0.46(2) 1 d PDU A 2
O9' O 0.3185(17) 0.3106(12) 0.4893(9) 0.042(4) Uani 0.46(2) 1 d PDU A 2
O10 O 0.3320(19) 0.1453(12) 0.5476(12) 0.068(6) Uani 1 1 d . A .

loop_
_atom_site_aniso_label
_atom_site_aniso_U_11
_atom_site_aniso_U_22
_atom_site_aniso_U_33
_atom_site_aniso_U_23
_atom_site_aniso_U_13
_atom_site_aniso_U_12
Pb1 0.02392(16) 0.02307(13) 0.02506(14) 0.0017(3) -0.00343(10) -0.0055(2)
S1 0.033(3) 0.038(2) 0.029(3) 0.0008(19) 0.001(2) 0.0197(17)
S2 0.031(3) 0.035(2) 0.046(4) -0.007(2) 0.001(2) 0.0132(17)
O1 0.029(6) 0.046(6) 0.027(6) -0.002(5) -0.008(4) 0.003(4)
O2 0.024(5) 0.044(6) 0.038(6) -0.012(5) -0.003(4) -0.012(4)
O3 0.022(5) 0.046(6) 0.019(5) 0.004(4) -0.003(3) 0.008(4)
O4 0.028(5) 0.022(4) 0.023(4) -0.002(3) 0.003(3) -0.005(3)
C1 0.025(7) 0.032(6) 0.032(8) 0.007(5) 0.009(6) 0.006(5)
C2 0.026(5) 0.040(6) 0.035(6) 0.018(4) -0.004(4) -0.019(4)
C3 0.039(9) 0.030(6) 0.009(7) 0.002(4) 0.001(5) -0.006(5)
C4 0.019(6) 0.037(7) 0.035(9) 0.007(6) -0.007(5) 0.001(5)
C5 0.045(9) 0.052(8) 0.017(6) -0.008(5) -0.004(6) -0.011(6)
C6 0.057(10) 0.062(10) 0.025(6) -0.003(6) -0.023(6) 0.009(7)
C7 0.040(10) 0.078(13) 0.025(8) -0.013(8) -0.002(7) 0.009(9)
C8 0.034(5) 0.038(5) 0.037(5) -0.001(3) -0.003(3) 0.001(3)
C9 0.048(10) 0.025(6) 0.010(8) 0.000(4) 0.005(6) -0.013(5)
C10 0.051(10) 0.045(8) 0.017(7) -0.005(6) 0.009(7) -0.028(7)
C11 0.021(7) 0.070(10) 0.039(8) -0.015(7) -0.005(6) -0.019(7)
C12 0.015(6) 0.049(7) 0.036(7) -0.004(5) 0.002(5) 0.006(5)
N1 0.037(8) 0.033(8) 0.034(7) -0.012(6) -0.007(6) -0.009(5)
O5 0.034(4) 0.033(4) 0.033(4) 0.0011(19) -0.0010(19) 0.002(2)
O6 0.049(5) 0.045(5) 0.047(5) -0.0003(19) 0.003(2) -0.001(2)
O5' 0.018(4) 0.020(4) 0.021(4) -0.0002(19) -0.0002(19) 0.0003(19)
O6' 0.034(5) 0.034(5) 0.035(5) -0.002(2) -0.001(2) 0.001(2)
O7 0.051(8) 0.040(7) 0.058(10) -0.014(6) -0.016(6) -0.014(5)
N2 0.025(7) 0.017(6) 0.069(10) 0.000(6) -0.006(6) -0.006(5)
O8 0.045(5) 0.046(4) 0.046(5) 0.001(2) 0.001(2) 0.002(2)
O9 0.061(6) 0.062(6) 0.062(6) 0.003(2) 0.000(2) 0.001(2)
O8' 0.050(6) 0.048(6) 0.050(6) 0.000(2) -0.001(2) 0.000(2)
O9' 0.044(5) 0.041(5) 0.041(5) 0.0010(19) -0.002(2) 0.002(2)
O10 0.103(13) 0.042(7) 0.060(11) 0.029(7) 0.030(9) -0.021(7)

loop_
_atom_type_symbol
_atom_type_description
_atom_type_scat_dispersion_real
_atom_type_scat_dispersion_imag
_atom_type_scat_source
C C 0.0033 0.0016 'International Tables Vol C Tables 4.2.6.8 and 6.1.1.4'
H H 0.0000 0.0000 'International Tables Vol C Tables 4.2.6.8 and 6.1.1.4'
N N 0.0061 0.0033 'International Tables Vol C Tables 4.2.6.8 and 6.1.1.4'
O O 0.0106 0.0060 'International Tables Vol C Tables 4.2.6.8 and 6.1.1.4'
S S 0.1246 0.1234 'International Tables Vol C Tables 4.2.6.8 and 6.1.1.4'
Pb Pb -3.3944 10.1111 'International Tables Vol C Tables 4.2.6.8 and 6.1.1.4'

loop_
_geom_angle_atom_site_label_1
_geom_angle_atom_site_label_2
_geom_angle_atom_site_label_3
_geom_angle
O9 Pb1 O9' 32.7(5)
O9 Pb1 O8' 34.0(6)
O9' Pb1 O8' 45.9(2)
O9 Pb1 O6 74.4(6)
O9' Pb1 O6 94.9(4)
O8' Pb1 O6 49.0(3)
O9 Pb1 O5 121.3(5)
O9' Pb1 O5 140.1(4)
O8' Pb1 O5 95.4(4)
O6 Pb1 O5 47.7(4)
O9 Pb1 O5' 114.1(6)
O9' Pb1 O5' 127.7(4)
O8' Pb1 O5' 84.8(5)
O6 Pb1 O5' 39.9(5)
O5 Pb1 O5' 13.3(3)
O9 Pb1 O4 136.6(5)
O9' Pb1 O4 147.0(4)
O8' Pb1 O4 154.8(5)
O6 Pb1 O4 111.8(4)
O5 Pb1 O4 72.0(4)
O5' Pb1 O4 84.9(4)
O9 Pb1 O2 92.9(5)
O9' Pb1 O2 62.0(4)
O8' Pb1 O2 102.8(4)
O6 Pb1 O2 143.5(4)
O5 Pb1 O2 137.7(4)
O5' Pb1 O2 133.7(4)
O4 Pb1 O2 101.0(2)
O9 Pb1 O1 79.3(5)
O9' Pb1 O1 74.1(4)
O8' Pb1 O1 112.4(4)
O6 Pb1 O1 144.5(5)
O5 Pb1 O1 143.4(5)
O5' Pb1 O1 156.6(4)
O4 Pb1 O1 72.9(3)
O2 Pb1 O1 60.1(3)
O9 Pb1 O8 44.6(5)
O9' Pb1 O8 25.7(5)
O8' Pb1 O8 34.2(5)
O6 Pb1 O8 78.6(5)
O5 Pb1 O8 117.1(5)
O5' Pb1 O8 104.0(5)
O4 Pb1 O8 169.6(4)
O2 Pb1 O8 69.0(5)
O1 Pb1 O8 98.8(4)
O9 Pb1 O3 161.3(5)
O9' Pb1 O3 130.6(5)
O8' Pb1 O3 133.7(5)
O6 Pb1 O3 106.2(4)
O5 Pb1 O3 64.5(4)
O5' Pb1 O3 67.4(4)
O4 Pb1 O3 61.3(3)
O2 Pb1 O3 75.5(4)
O1 Pb1 O3 106.36(14)
O8 Pb1 O3 116.8(4)
O9 Pb1 S1 70.7(5)
O9' Pb1 S1 97.0(4)
O8' Pb1 S1 92.9(5)
O6 Pb1 S1 86.3(4)
O5 Pb1 S1 94.1(4)
O5' Pb1 S1 102.5(3)
O4 Pb1 S1 67.1(3)
O2 Pb1 S1 122.3(3)
O1 Pb1 S1 62.5(3)
O8 Pb1 S1 115.2(3)
O3 Pb1 S1 127.9(2)
C12 S1 C1 100.1(8)
C12 S1 Pb1 107.0(5)
C1 S1 Pb1 97.1(6)
C7 S2 C6 100.7(9)
C7 S2 Pb1 96.5(7)
C6 S2 Pb1 104.5(7)
C10 O1 C11 110.9(13)
C10 O1 Pb1 113.3(9)
C11 O1 Pb1 116.1(10)
C8 O2 C9 109.5(15)
C8 O2 Pb1 117.5(9)
C9 O2 Pb1 112.5(12)
C5 O3 C4 111.5(12)
C5 O3 Pb1 114.6(10)
C4 O3 Pb1 114.9(8)
C2 O4 C3 113.2(14)
C2 O4 Pb1 119.9(9)
C3 O4 Pb1 111.6(11)
C2 C1 S1 117.2(11)
O4 C2 C1 110.6(13)
O4 C3 C4 107.3(14)
O3 C4 C3 104.7(14)
C6 C5 O3 112.1(12)
C5 C6 S2 111.8(14)
C8 C7 S2 114.8(13)
C7 C8 O2 106.0(16)
C10 C9 O2 108.7(15)
C9 C10 O1 115.6(17)
O1 C11 C12 108.4(13)
C11 C12 S1 116.2(10)
O7 N1 O5' 119.0(13)
O7 N1 O6' 119.4(14)
O5' N1 O6' 121.2(13)
O7 N1 O5 121.2(14)
O5' N1 O5 28.5(8)
O6' N1 O5 108.5(14)
O7 N1 O6 122.9(15)
O5' N1 O6 85.8(12)
O6' N1 O6 68.3(14)
O5 N1 O6 104.6(12)
N1 O5 Pb1 97.5(9)
N1 O6 Pb1 97.4(9)
N1 O5' Pb1 97.2(8)
O9 N2 O9' 78.1(14)
O9 N2 O10 127.0(18)
O9' N2 O10 126.0(16)
O9 N2 O8 121.7(16)
O9' N2 O8 62.1(13)
O10 N2 O8 110.9(16)
O9 N2 O8' 75.3(16)
O9' N2 O8' 107.9(14)
O10 N2 O8' 123.6(15)
O8 N2 O8' 78.4(15)
N2 O8 Pb1 86.7(10)
N2 O9 Pb1 106.7(13)
N2 O8' Pb1 97.8(10)
N2 O9' Pb1 105.1(10)

loop_
_geom_bond_atom_site_label_1
_geom_bond_atom_site_label_2
_geom_bond_distance
Pb1 O9 2.553(17)
Pb1 O9' 2.558(14)
Pb1 O8' 2.597(19)
Pb1 O6 2.601(16)
Pb1 O5 2.680(12)
Pb1 O5' 2.707(12)
Pb1 O4 2.716(10)
Pb1 O2 2.755(12)
Pb1 O1 2.863(12)
Pb1 O8 2.877(16)
Pb1 O3 2.879(11)
Pb1 S1 3.114(6)
S1 C12 1.737(17)
S1 C1 1.756(16)
S2 C7 1.885(19)
S2 C6 1.892(18)
O1 C10 1.41(2)
O1 C11 1.45(2)
O2 C8 1.47(2)
O2 C9 1.48(2)
O3 C5 1.398(18)
O3 C4 1.45(2)
O4 C2 1.404(19)
O4 C3 1.41(3)
C1 C2 1.55(2)
C3 C4 1.61(3)
C5 C6 1.37(3)
C7 C8 1.44(3)
C9 C10 1.37(4)
C11 C12 1.62(2)
N1 O7 1.224(18)
N1 O5' 1.244(18)
N1 O6' 1.26(2)
N1 O5 1.281(19)
N1 O6 1.416(19)
N2 O9 1.12(2)
N2 O9' 1.160(19)
N2 O10 1.23(2)
N2 O8 1.26(2)
N2 O8' 1.33(2)
